data_2223337
loop_
_publ_author_name
'Hou, Yanhui'

_publ_section_title
;
 3,3'-Diethyl-1,1'-[anthracene-9,10-diylbis(oxyethylene)]diimidazolium
 diiodide
;
_journal_coeditor_code CI2907
_journal_issue 10
_journal_name_full 'Acta Crystallographica Section E'
_journal_page_first o2593
_journal_paper_doi 10.1107/S1600536809038379
_journal_volume 65
_journal_year 2009
_chemical_formula_iupac 'C28 H32 N4 O2 2+, 2I -'
_chemical_formula_moiety 'C28 H32 N4 O2 2+, 2(I -)'
_chemical_formula_sum 'C28 H32 I2 N4 O2'
_chemical_formula_weight 710.38
_chemical_name_common
;
9,10-Bis[<i>N</i>-ethylimidazoliumethoxyl]anthracene Diiodide
;
_chemical_name_systematic
;3,3'-Diethyl-1,1'-[anthracene-9,10-diylbis(oxyethylene)]diimidazolium
 diiodide
;
_space_group_IT_number 14
_symmetry_cell_setting monoclinic
_symmetry_space_group_name_Hall '-P 2yn'
_symmetry_space_group_name_H-M 'P 1 21/n 1'
_atom_sites_solution_hydrogens geom
_atom_sites_solution_primary direct
_atom_sites_solution_secondary difmap
_audit_creation_method SHELXL97
_cell_angle_alpha 90.00
_cell_angle_beta 112.725(2)
_cell_angle_gamma 90.00
_cell_formula_units_Z 2
_cell_length_a 11.4733(13)
_cell_length_b 10.6692(12)
_cell_length_c 13.1553(15)
_cell_measurement_reflns_used 5650
_cell_measurement_temperature 298(2)
_cell_measurement_theta_max 28.414
_cell_measurement_theta_min 0.932
_cell_volume 1485.3(3)
_computing_cell_refinement 'SAINT (Bruker, 1999)'
_computing_data_collection 'SMART (Bruker, 1998)'
_computing_data_reduction 'SAINT (Bruker, 1999)'
_computing_molecular_graphics 'SHELXTL (Sheldrick, 2008)'
_computing_publication_material 'SHELXTL (Sheldrick, 2008)'
_computing_structure_refinement 'SHELXL97 (Sheldrick, 2008)'
_computing_structure_solution 'SHELXS97 (Sheldrick, 2008)'
_diffrn_ambient_temperature 298(2)
_diffrn_measured_fraction_theta_full 0.992
_diffrn_measured_fraction_theta_max 0.992
_diffrn_measurement_device_type 'Bruker SMART CCD area-detector'
_diffrn_measurement_method '\f and \w'
_diffrn_radiation_monochromator graphite
_diffrn_radiation_source 'fine-focus sealed tube'
_diffrn_radiation_type MoK\a
_diffrn_radiation_wavelength 0.71073
_diffrn_reflns_av_R_equivalents 0.0347
_diffrn_reflns_av_sigmaI/netI 0.0390
_diffrn_reflns_limit_h_max 13
_diffrn_reflns_limit_h_min -7
_diffrn_reflns_limit_k_max 11
_diffrn_reflns_limit_k_min -12
_diffrn_reflns_limit_l_max 15
_diffrn_reflns_limit_l_min -15
_diffrn_reflns_number 8914
_diffrn_reflns_theta_full 25.00
_diffrn_reflns_theta_max 25.00
_diffrn_reflns_theta_min 2.01
_diffrn_standards_number 0
_exptl_absorpt_coefficient_mu 2.147
_exptl_absorpt_correction_T_max 0.6495
_exptl_absorpt_correction_T_min 0.6268
_exptl_absorpt_correction_type multi-scan
_exptl_absorpt_process_details '(SADABS; Sheldrick, 1996)'
_exptl_crystal_colour Colourless
_exptl_crystal_density_diffrn 1.588
_exptl_crystal_density_method 'not measured'
_exptl_crystal_description Block
_exptl_crystal_F_000 700
_exptl_crystal_size_max 0.24
_exptl_crystal_size_mid 0.22
_exptl_crystal_size_min 0.22
_refine_diff_density_max 0.807
_refine_diff_density_min -0.273
_refine_ls_extinction_method none
_refine_ls_goodness_of_fit_ref 1.072
_refine_ls_hydrogen_treatment constr
_refine_ls_matrix_type full
_refine_ls_number_parameters 163
_refine_ls_number_reflns 2603
_refine_ls_number_restraints 0
_refine_ls_restrained_S_all 1.072
_refine_ls_R_factor_all 0.0617
_refine_ls_R_factor_gt 0.0442
_refine_ls_shift/su_max 0.001
_refine_ls_shift/su_mean 0.000
_refine_ls_structure_factor_coef Fsqd
_refine_ls_weighting_details 'calc w=1/[\s^2^(Fo^2^)+(0.0505P)^2^] where P=(Fo^2^+2Fc^2^)/3'
_refine_ls_weighting_scheme calc
_refine_ls_wR_factor_gt 0.0941
_refine_ls_wR_factor_ref 0.1022
_reflns_number_gt 1989
_reflns_number_total 2603
_reflns_threshold_expression I>2\s(I)
_cod_data_source_file ci2907.cif
_cod_data_source_block I
_cod_depositor_comments
;
The following automatic conversions were performed:
'_symmetry_cell_setting' value 'Monoclinic' changed to 'monoclinic'
according to '/home/saulius/struct/CIF-dictionaries/cif_core.dic'
dictionary named 'cif_core.dic' version 2.4.1 from
2010-06-29.

'_exptl_absorpt_correction_type' value 'multi-Scan' changed
to 'multi-scan' according to
'/home/saulius/struct/CIF-dictionaries/cif_core.dic' dictionary named
'cif_core.dic' version 2.4.1 from 2010-06-29.

Automatic conversion script
Id: cif_fix_enum 1527 2010-12-29 10:47:43Z saulius 

The following automatic conversions were performed:

'_symmetry_cell_setting' value 'Monoclinic' changed to 'monoclinic'
according to /home/saulius/struct/CIF-dictionaries/cif_core.dic
dictionary named 'cif_core.dic' version 2.4.1 from
2010-06-29.

'_exptl_absorpt_correction_type' value 'multi-Scan'
changed to 'multi-scan' according to
/home/saulius/struct/CIF-dictionaries/cif_core.dic dictionary named
'cif_core.dic' version 2.4.1 from 2010-06-29.

Automatic conversion script
Id: cif_fix_values 1715 2011-07-08 13:25:40Z adriana 
;
_cod_original_sg_symbol_H-M 'P 21/n'
_cod_database_code 2223337
_cod_database_fobs_code 2223337

loop_
_symmetry_equiv_pos_as_xyz
'x, y, z'
'-x+1/2, y+1/2, -z+1/2'
'-x, -y, -z'
'x-1/2, -y-1/2, z-1/2'

loop_
_atom_site_type_symbol
_atom_site_label
_atom_site_fract_x
_atom_site_fract_y
_atom_site_fract_z
_atom_site_U_iso_or_equiv
_atom_site_adp_type
_atom_site_calc_flag
_atom_site_refinement_flags
_atom_site_occupancy
_atom_site_disorder_assembly
_atom_site_disorder_group
I I1 0.42215(3) 0.07079(3) 0.19395(3) 0.06624(18) Uani d . 1 . .
O O1 0.6771(3) 0.6579(3) 0.1484(2) 0.0520(8) Uani d . 1 . .
N N1 0.6819(4) 0.7779(4) 0.4677(3) 0.0628(11) Uani d . 1 . .
N N2 0.7451(3) 0.8096(3) 0.3355(3) 0.0503(9) Uani d . 1 . .
C C1 0.5148(7) 0.6942(7) 0.5210(6) 0.115(2) Uani d . 1 . .
H H1A 0.4719 0.7075 0.5699 0.172 Uiso calc R 1 . .
H H1B 0.5544 0.6132 0.5349 0.172 Uiso calc R 1 . .
H H1C 0.4550 0.6981 0.4461 0.172 Uiso calc R 1 . .
C C2 0.6093(6) 0.7894(7) 0.5390(5) 0.100(2) Uani d . 1 . .
H H2A 0.6677 0.7860 0.6155 0.120 Uiso calc R 1 . .
H H2B 0.5684 0.8708 0.5266 0.120 Uiso calc R 1 . .
C C3 0.6648(5) 0.8459(5) 0.3797(4) 0.0603(13) Uani d . 1 . .
H H3A 0.6055 0.9096 0.3527 0.072 Uiso calc R 1 . .
C C4 0.7780(5) 0.6961(5) 0.4802(4) 0.0723(16) Uani d . 1 . .
H H4A 0.8107 0.6375 0.5365 0.087 Uiso calc R 1 . .
C C5 0.8164(5) 0.7143(5) 0.3988(4) 0.0651(14) Uani d . 1 . .
H H5A 0.8800 0.6705 0.3868 0.078 Uiso calc R 1 . .
C C6 0.7488(5) 0.8552(5) 0.2318(4) 0.0637(13) Uani d . 1 . .
H H6A 0.8315 0.8392 0.2307 0.076 Uiso calc R 1 . .
H H6B 0.7342 0.9449 0.2258 0.076 Uiso calc R 1 . .
C C7 0.6479(4) 0.7891(4) 0.1346(3) 0.0577(12) Uani d . 1 . .
H H7A 0.5646 0.8048 0.1345 0.069 Uiso calc R 1 . .
H H7B 0.6497 0.8189 0.0656 0.069 Uiso calc R 1 . .
C C8 0.5860(4) 0.5813(4) 0.0729(3) 0.0443(10) Uani d . 1 . .
C C9 0.4887(4) 0.5346(4) 0.0997(3) 0.0432(10) Uani d . 1 . .
C C10 0.4733(5) 0.5667(4) 0.1992(4) 0.0534(12) Uani d . 1 . .
H H10A 0.5310 0.6204 0.2495 0.064 Uiso calc R 1 . .
C C11 0.3758(5) 0.5200(5) 0.2213(4) 0.0642(13) Uani d . 1 . .
H H11A 0.3676 0.5417 0.2867 0.077 Uiso calc R 1 . .
C C12 0.2873(5) 0.4392(5) 0.1468(4) 0.0655(14) Uani d . 1 . .
H H12A 0.2205 0.4083 0.1628 0.079 Uiso calc R 1 . .
C C13 0.2987(5) 0.4058(4) 0.0511(4) 0.0557(12) Uani d . 1 . .
H H13A 0.2396 0.3517 0.0027 0.067 Uiso calc R 1 . .
C C14 0.6018(4) 0.5485(4) -0.0243(3) 0.0426(10) Uani d . 1 . .

loop_
_atom_site_aniso_label
_atom_site_aniso_U_11
_atom_site_aniso_U_22
_atom_site_aniso_U_33
_atom_site_aniso_U_12
_atom_site_aniso_U_13
_atom_site_aniso_U_23
I1 0.0748(3) 0.0667(3) 0.0669(2) 0.00388(17) 0.0379(2) 0.00174(16)
O1 0.0521(18) 0.0522(19) 0.0433(16) -0.0023(14) 0.0090(14) -0.0128(14)
N1 0.073(3) 0.064(3) 0.048(2) -0.011(2) 0.020(2) -0.013(2)
N2 0.051(2) 0.052(2) 0.0430(19) -0.0073(18) 0.0127(18) -0.0170(17)
C1 0.124(6) 0.129(7) 0.115(5) -0.023(5) 0.072(5) -0.023(5)
C2 0.128(6) 0.118(5) 0.076(4) -0.036(4) 0.064(4) -0.031(4)
C3 0.066(3) 0.056(3) 0.056(3) 0.003(2) 0.020(3) -0.012(2)
C4 0.081(4) 0.067(4) 0.047(3) 0.002(3) 0.001(3) 0.005(3)
C5 0.059(3) 0.067(3) 0.055(3) 0.009(3) 0.008(3) -0.013(3)
C6 0.081(4) 0.060(3) 0.050(3) -0.019(3) 0.025(2) -0.011(2)
C7 0.072(3) 0.050(3) 0.045(2) -0.005(2) 0.016(2) -0.007(2)
C8 0.044(3) 0.045(2) 0.039(2) 0.005(2) 0.0102(19) -0.0063(19)
C9 0.049(3) 0.043(2) 0.034(2) 0.012(2) 0.0113(19) -0.0012(17)
C10 0.061(3) 0.055(3) 0.043(2) 0.002(2) 0.018(2) -0.007(2)
C11 0.085(4) 0.069(3) 0.050(3) 0.004(3) 0.039(3) -0.007(2)
C12 0.067(3) 0.071(4) 0.069(3) 0.003(3) 0.037(3) -0.005(3)
C13 0.057(3) 0.052(3) 0.057(3) -0.001(2) 0.021(2) -0.007(2)
C14 0.043(2) 0.040(2) 0.041(2) 0.0060(19) 0.0121(19) -0.0009(18)

loop_
_atom_type_symbol
_atom_type_description
_atom_type_scat_dispersion_real
_atom_type_scat_dispersion_imag
_atom_type_scat_source
C C 0.0033 0.0016 'International Tables Vol C Tables 4.2.6.8 and 6.1.1.4'
H H 0.0000 0.0000 'International Tables Vol C Tables 4.2.6.8 and 6.1.1.4'
N N 0.0061 0.0033 'International Tables Vol C Tables 4.2.6.8 and 6.1.1.4'
O O 0.0106 0.0060 'International Tables Vol C Tables 4.2.6.8 and 6.1.1.4'
I I -0.4742 1.8119 'International Tables Vol C Tables 4.2.6.8 and 6.1.1.4'

loop_
_geom_angle_atom_site_label_1
_geom_angle_atom_site_label_2
_geom_angle_atom_site_label_3
_geom_angle_site_symmetry_1
_geom_angle_site_symmetry_3
_geom_angle
_geom_angle_publ_flag
C8 O1 C7 . . 114.0(3) ?
C3 N1 C4 . . 107.4(5) ?
C3 N1 C2 . . 125.7(5) ?
C4 N1 C2 . . 127.0(5) ?
C3 N2 C5 . . 107.7(4) ?
C3 N2 C6 . . 126.0(4) ?
C5 N2 C6 . . 126.0(4) ?
C2 C1 H1A . . 109.5 ?
C2 C1 H1B . . 109.5 ?
H1A C1 H1B . . 109.5 ?
C2 C1 H1C . . 109.5 ?
H1A C1 H1C . . 109.5 ?
H1B C1 H1C . . 109.5 ?
C1 C2 N1 . . 114.2(5) ?
C1 C2 H2A . . 108.7 ?
N1 C2 H2A . . 108.7 ?
C1 C2 H2B . . 108.7 ?
N1 C2 H2B . . 108.7 ?
H2A C2 H2B . . 107.6 ?
N1 C3 N2 . . 109.5(4) ?
N1 C3 H3A . . 125.3 ?
N2 C3 H3A . . 125.3 ?
C5 C4 N1 . . 108.3(5) ?
C5 C4 H4A . . 125.8 ?
N1 C4 H4A . . 125.8 ?
C4 C5 N2 . . 107.1(5) ?
C4 C5 H5A . . 126.4 ?
N2 C5 H5A . . 126.4 ?
N2 C6 C7 . . 110.0(4) ?
N2 C6 H6A . . 109.7 ?
C7 C6 H6A . . 109.7 ?
N2 C6 H6B . . 109.7 ?
C7 C6 H6B . . 109.7 ?
H6A C6 H6B . . 108.2 ?
O1 C7 C6 . . 106.3(4) ?
O1 C7 H7A . . 110.5 ?
C6 C7 H7A . . 110.5 ?
O1 C7 H7B . . 110.5 ?
C6 C7 H7B . . 110.5 ?
H7A C7 H7B . . 108.7 ?
C9 C8 O1 . . 119.0(4) ?
C9 C8 C14 . . 122.8(4) ?
O1 C8 C14 . . 118.0(4) ?
C8 C9 C10 . . 122.9(4) ?
C8 C9 C14 . 3_665 119.0(4) ?
C10 C9 C14 . 3_665 118.1(4) ?
C11 C10 C9 . . 120.8(4) ?
C11 C10 H10A . . 119.6 ?
C9 C10 H10A . . 119.6 ?
C10 C11 C12 . . 120.8(5) ?
C10 C11 H11A . . 119.6 ?
C12 C11 H11A . . 119.6 ?
C13 C12 C11 . . 120.3(5) ?
C13 C12 H12A . . 119.9 ?
C11 C12 H12A . . 119.9 ?
C12 C13 C14 . 3_665 121.2(4) ?
C12 C13 H13A . . 119.4 ?
C14 C13 H13A 3_665 . 119.4 ?
C8 C14 C13 . 3_665 123.0(4) ?
C8 C14 C9 . 3_665 118.2(4) ?
C13 C14 C9 3_665 3_665 118.8(4) ?

loop_
_geom_bond_atom_site_label_1
_geom_bond_atom_site_label_2
_geom_bond_site_symmetry_2
_geom_bond_distance
_geom_bond_publ_flag
O1 C8 . 1.395(5) ?
O1 C7 . 1.434(5) ?
N1 C3 . 1.315(6) ?
N1 C4 . 1.365(6) ?
N1 C2 . 1.482(7) ?
N2 C3 . 1.323(6) ?
N2 C5 . 1.368(6) ?
N2 C6 . 1.464(6) ?
C1 C2 . 1.437(8) ?
C1 H1A . 0.96 ?
C1 H1B . 0.96 ?
C1 H1C . 0.96 ?
C2 H2A . 0.97 ?
C2 H2B . 0.97 ?
C3 H3A . 0.93 ?
C4 C5 . 1.321(7) ?
C4 H4A . 0.93 ?
C5 H5A . 0.93 ?
C6 C7 . 1.525(6) ?
C6 H6A . 0.97 ?
C6 H6B . 0.97 ?
C7 H7A . 0.97 ?
C7 H7B . 0.97 ?
C8 C9 . 1.387(6) ?
C8 C14 . 1.402(6) ?
C9 C10 . 1.428(6) ?
C9 C14 3_665 1.432(5) ?
C10 C11 . 1.355(7) ?
C10 H10A . 0.93 ?
C11 C12 . 1.402(7) ?
C11 H11A . 0.93 ?
C12 C13 . 1.363(7) ?
C12 H12A . 0.93 ?
C13 C14 3_665 1.407(7) ?
C13 H13A . 0.93 ?
C14 C13 3_665 1.407(7) ?
C14 C9 3_665 1.432(5) ?

loop_
_geom_hbond_atom_site_label_D
_geom_hbond_atom_site_label_H
_geom_hbond_atom_site_label_A
_geom_hbond_site_symmetry_A
_geom_hbond_distance_DH
_geom_hbond_distance_HA
_geom_hbond_distance_DA
_geom_hbond_angle_DHA
C3 H3A I1 1_565 0.93 2.89 3.771(5) 159
C4 H4A I1 4_666 0.93 2.97 3.893(5) 172
C5 H5A I1 2_655 0.93 3.05 3.957(6) 167

loop_
_geom_torsion_atom_site_label_1
_geom_torsion_atom_site_label_2
_geom_torsion_atom_site_label_3
_geom_torsion_atom_site_label_4
_geom_torsion_site_symmetry_1
_geom_torsion_site_symmetry_2
_geom_torsion_site_symmetry_3
_geom_torsion_site_symmetry_4
_geom_torsion
_geom_torsion_publ_flag
C3 N1 C2 C1 . . . . 102.4(7) ?
C4 N1 C2 C1 . . . . -77.6(7) ?
C4 N1 C3 N2 . . . . 0.6(5) ?
C2 N1 C3 N2 . . . . -179.3(4) ?
C5 N2 C3 N1 . . . . -0.1(5) ?
C6 N2 C3 N1 . . . . 174.7(4) ?
C3 N1 C4 C5 . . . . -0.9(6) ?
C2 N1 C4 C5 . . . . 179.0(5) ?
N1 C4 C5 N2 . . . . 0.8(6) ?
C3 N2 C5 C4 . . . . -0.5(5) ?
C6 N2 C5 C4 . . . . -175.2(4) ?
C3 N2 C6 C7 . . . . -80.2(6) ?
C5 N2 C6 C7 . . . . 93.6(5) ?
C8 O1 C7 C6 . . . . 173.3(4) ?
N2 C6 C7 O1 . . . . -60.2(5) ?
C7 O1 C8 C9 . . . . -91.0(5) ?
C7 O1 C8 C14 . . . . 93.1(4) ?
O1 C8 C9 C10 . . . . 3.5(6) ?
C14 C8 C9 C10 . . . . 179.2(4) ?
O1 C8 C9 C14 . . . 3_665 -177.3(3) ?
C14 C8 C9 C14 . . . 3_665 -1.6(7) ?
C8 C9 C10 C11 . . . . 179.1(4) ?
C14 C9 C10 C11 3_665 . . . -0.1(6) ?
C9 C10 C11 C12 . . . . -0.2(8) ?
C10 C11 C12 C13 . . . . 0.5(8) ?
C11 C12 C13 C14 . . . 3_665 -0.4(7) ?
C9 C8 C14 C13 . . . 3_665 -179.1(4) ?
O1 C8 C14 C13 . . . 3_665 -3.3(6) ?
C9 C8 C14 C9 . . . 3_665 1.6(6) ?
O1 C8 C14 C9 . . . 3_665 177.3(3) ?
